data_4126762
loop_
_publ_author_name
'Saper, Noam I.'
'Hartwig, John F.'

_publ_section_title
;
 Mechanistic Investigations of the Hydrogenolysis of Diaryl Ethers
 Catalyzed by Nickel Complexes of N-Heterocyclic Carbene Ligands.
;
_journal_name_full 'Journal of the American Chemical Society'
_journal_paper_doi 10.1021/jacs.7b10537
_journal_year 2017
_chemical_formula_moiety 'C39 H46 N2 Ni O'
_chemical_formula_sum 'C39 H46 N2 Ni O'
_chemical_formula_weight 617.49
_chemical_name_common Compound18
_chemical_name_systematic Compound18
_space_group_crystal_system monoclinic
_space_group_IT_number 14
_space_group_name_Hall '-P 2ybc'
_space_group_name_H-M_alt 'P 1 21/c 1'
_symmetry_space_group_name_Hall '-P 2ybc'
_symmetry_space_group_name_H-M 'P 1 21/c 1'
_atom_sites_solution_hydrogens geom
_atom_sites_solution_primary iterative
_atom_sites_solution_secondary difmap
_audit_creation_method SHELXL-2016/6
_cell_angle_alpha 90
_cell_angle_beta 94.684(6)
_cell_angle_gamma 90
_cell_formula_units_Z 8
_cell_length_a 12.060(3)
_cell_length_b 16.300(5)
_cell_length_c 34.014(9)
_cell_measurement_reflns_used 9830
_cell_measurement_temperature 100(2)
_cell_measurement_theta_max 25.37
_cell_measurement_theta_min 2.35
_cell_volume 6664(3)
_computing_cell_refinement 'Bruker SAINT'
_computing_data_collection 'Bruker APEX2'
_computing_data_reduction 'Bruker SAINT'
_computing_molecular_graphics ORTEP-32
_computing_publication_material WinGX
_computing_structure_refinement 'SHELXL-2016/6 (Sheldrick, 2016)'
_computing_structure_solution 'SHELX-97 (Sheldrick 2008)'
_diffrn_ambient_temperature 100(2)
_diffrn_detector_area_resol_mean 8.366
_diffrn_measured_fraction_theta_full 1.000
_diffrn_measured_fraction_theta_max 0.999
_diffrn_measurement_device_type 'Bruker APEX-I CCD'
_diffrn_measurement_method 'phi and omega scans'
_diffrn_radiation_type MoK\a
_diffrn_radiation_wavelength 0.71073
_diffrn_reflns_av_R_equivalents 0.0468
_diffrn_reflns_av_unetI/netI 0.0162
_diffrn_reflns_Laue_measured_fraction_full 1.000
_diffrn_reflns_Laue_measured_fraction_max 0.999
_diffrn_reflns_limit_h_max 14
_diffrn_reflns_limit_h_min -14
_diffrn_reflns_limit_k_max 19
_diffrn_reflns_limit_k_min -19
_diffrn_reflns_limit_l_max 41
_diffrn_reflns_limit_l_min -41
_diffrn_reflns_number 203027
_diffrn_reflns_point_group_measured_fraction_full 1.000
_diffrn_reflns_point_group_measured_fraction_max 0.999
_diffrn_reflns_theta_full 25.000
_diffrn_reflns_theta_max 25.386
_diffrn_reflns_theta_min 1.201
_diffrn_source 'fine-focus sealed tube'
_exptl_absorpt_coefficient_mu 0.615
_exptl_absorpt_correction_T_max 0.7452
_exptl_absorpt_correction_T_min 0.6855
_exptl_absorpt_correction_type multi-scan
_exptl_absorpt_process_details SADABS
_exptl_crystal_colour purple
_exptl_crystal_density_diffrn 1.231
_exptl_crystal_description cube
_exptl_crystal_F_000 2640
_exptl_crystal_size_max 0.100
_exptl_crystal_size_mid 0.100
_exptl_crystal_size_min 0.060
_exptl_transmission_factor_max 0.7452
_exptl_transmission_factor_min 0.6855
_refine_diff_density_max 0.537
_refine_diff_density_min -0.303
_refine_diff_density_rms 0.054
_refine_ls_extinction_method none
_refine_ls_goodness_of_fit_ref 1.047
_refine_ls_hydrogen_treatment constr
_refine_ls_matrix_type full
_refine_ls_number_parameters 775
_refine_ls_number_reflns 12257
_refine_ls_number_restraints 0
_refine_ls_restrained_S_all 1.047
_refine_ls_R_factor_all 0.0381
_refine_ls_R_factor_gt 0.0340
_refine_ls_shift/su_max 0.003
_refine_ls_shift/su_mean 0.000
_refine_ls_structure_factor_coef Fsqd
_refine_ls_weighting_details 'w=1/[\s^2^(Fo^2^)+(0.0495P)^2^+4.3129P] where P=(Fo^2^+2Fc^2^)/3'
_refine_ls_weighting_scheme calc
_refine_ls_wR_factor_gt 0.0884
_refine_ls_wR_factor_ref 0.0919
_reflns_Friedel_coverage 0.000
_reflns_number_gt 11034
_reflns_number_total 12257
_reflns_threshold_expression 'I > 2\s(I)'
_cod_data_source_file ja7b10537_si_003.cif
_cod_data_source_block Compound18
_cod_database_code 4126762
_shelx_shelxl_version_number 2016/6
_shelx_space_group_comment
;
The symmetry employed for this shelxl refinement is uniquely defined
by the following loop, which should always be used as a source of
symmetry information in preference to the above space-group names.
They are only intended as comments.
;
_shelx_estimated_absorpt_t_min 0.941
_shelx_estimated_absorpt_t_max 0.964

loop_
_space_group_symop_operation_xyz
'x, y, z'
'-x, y+1/2, -z+1/2'
'-x, -y, -z'
'x, -y-1/2, z-1/2'

loop_
_atom_site_label
_atom_site_type_symbol
_atom_site_fract_x
_atom_site_fract_y
_atom_site_fract_z
_atom_site_U_iso_or_equiv
_atom_site_adp_type
_atom_site_occupancy
_atom_site_site_symmetry_order
_atom_site_calc_flag
_atom_site_refinement_flags_posn
_atom_site_refinement_flags_adp
C1 C 0.25619(12) 0.50326(10) 0.61818(5) 0.0161(3) Uani 1 1 d . .
C2 C 0.15290(15) 0.61473(11) 0.63947(5) 0.0244(4) Uani 1 1 d . .
H2A H 0.172244 0.650145 0.662660 0.029 Uiso 1 1 calc R U
H2B H 0.071250 0.615376 0.633276 0.029 Uiso 1 1 calc R U
C3 C 0.21330(14) 0.64154(10) 0.60433(5) 0.0233(4) Uani 1 1 d . .
H3A H 0.160793 0.663921 0.583123 0.028 Uiso 1 1 calc R U
H3B H 0.270446 0.683451 0.611986 0.028 Uiso 1 1 calc R U
C4 C 0.16982(13) 0.48613(10) 0.68079(5) 0.0189(3) Uani 1 1 d . .
C5 C 0.23846(14) 0.49846(11) 0.71560(5) 0.0223(3) Uani 1 1 d . .
C6 C 0.20605(15) 0.46253(12) 0.74982(5) 0.0295(4) Uani 1 1 d . .
H6 H 0.250562 0.470402 0.773879 0.035 Uiso 1 1 calc R U
C7 C 0.11059(16) 0.41556(13) 0.74977(6) 0.0337(4) Uani 1 1 d . .
H7 H 0.088920 0.392954 0.773725 0.040 Uiso 1 1 calc R U
C8 C 0.04673(15) 0.40156(12) 0.71480(6) 0.0302(4) Uani 1 1 d . .
H8 H -0.017162 0.367472 0.714787 0.036 Uiso 1 1 calc R U
C9 C 0.07455(14) 0.43665(11) 0.67952(5) 0.0228(4) Uani 1 1 d . .
C10 C 0.00320(14) 0.41956(12) 0.64169(5) 0.0266(4) Uani 1 1 d . .
H10 H 0.033392 0.452643 0.620225 0.032 Uiso 1 1 calc R U
C11 C 0.00972(18) 0.32926(13) 0.63032(6) 0.0407(5) Uani 1 1 d . .
H11A H -0.036970 0.319573 0.605807 0.061 Uiso 1 1 calc R U
H11B H 0.086982 0.314941 0.626430 0.061 Uiso 1 1 calc R U
H11C H -0.016675 0.295267 0.651411 0.061 Uiso 1 1 calc R U
C12 C -0.11753(16) 0.44594(16) 0.64489(6) 0.0434(5) Uani 1 1 d . .
H12A H -0.161439 0.434109 0.620018 0.065 Uiso 1 1 calc R U
H12B H -0.148412 0.415684 0.666379 0.065 Uiso 1 1 calc R U
H12C H -0.120042 0.504924 0.650338 0.065 Uiso 1 1 calc R U
C13 C 0.34644(14) 0.54675(11) 0.71686(5) 0.0257(4) Uani 1 1 d . .
H13 H 0.350526 0.573655 0.690597 0.031 Uiso 1 1 calc R U
C14 C 0.35345(19) 0.61382(14) 0.74823(7) 0.0446(5) Uani 1 1 d . .
H14A H 0.424458 0.642887 0.747747 0.067 Uiso 1 1 calc R U
H14B H 0.292005 0.652608 0.742825 0.067 Uiso 1 1 calc R U
H14C H 0.348387 0.589061 0.774279 0.067 Uiso 1 1 calc R U
C15 C 0.44586(15) 0.48877(12) 0.72343(6) 0.0311(4) Uani 1 1 d . .
H15A H 0.515022 0.520495 0.724200 0.047 Uiso 1 1 calc R U
H15B H 0.441948 0.459698 0.748504 0.047 Uiso 1 1 calc R U
H15C H 0.444328 0.448936 0.701815 0.047 Uiso 1 1 calc R U
C16 C 0.34584(14) 0.56950(10) 0.56299(5) 0.0194(3) Uani 1 1 d . .
C17 C 0.46018(14) 0.56626(10) 0.57517(5) 0.0205(3) Uani 1 1 d . .
C18 C 0.53542(15) 0.57905(11) 0.54682(5) 0.0258(4) Uani 1 1 d . .
H18 H 0.612919 0.576495 0.554404 0.031 Uiso 1 1 calc R U
C19 C 0.50023(16) 0.59529(10) 0.50805(6) 0.0282(4) Uani 1 1 d . .
H19 H 0.553045 0.603547 0.489184 0.034 Uiso 1 1 calc R U
C20 C 0.38823(17) 0.59950(10) 0.49682(5) 0.0270(4) Uani 1 1 d . .
H20 H 0.364567 0.611293 0.470094 0.032 Uiso 1 1 calc R U
C21 C 0.30846(15) 0.58687(10) 0.52370(5) 0.0228(4) Uani 1 1 d . .
C22 C 0.18606(16) 0.59424(12) 0.50952(5) 0.0294(4) Uani 1 1 d . .
H22 H 0.141337 0.577621 0.531702 0.035 Uiso 1 1 calc R U
C23 C 0.15698(17) 0.68400(13) 0.49883(6) 0.0392(5) Uani 1 1 d . .
H23A H 0.077928 0.687936 0.489738 0.059 Uiso 1 1 calc R U
H23B H 0.172443 0.718769 0.522136 0.059 Uiso 1 1 calc R U
H23C H 0.202072 0.702385 0.477802 0.059 Uiso 1 1 calc R U
C24 C 0.1543(2) 0.53769(15) 0.47443(6) 0.0445(5) Uani 1 1 d . .
H24A H 0.075040 0.544220 0.466193 0.067 Uiso 1 1 calc R U
H24B H 0.198405 0.552075 0.452472 0.067 Uiso 1 1 calc R U
H24C H 0.169228 0.480584 0.482183 0.067 Uiso 1 1 calc R U
C25 C 0.50445(13) 0.55444(10) 0.61798(5) 0.0225(4) Uani 1 1 d . .
H25 H 0.443372 0.529558 0.632219 0.027 Uiso 1 1 calc R U
C26 C 0.60375(17) 0.49629(13) 0.62269(6) 0.0371(5) Uani 1 1 d . .
H26A H 0.628713 0.490978 0.650722 0.056 Uiso 1 1 calc R U
H26B H 0.581835 0.442310 0.612011 0.056 Uiso 1 1 calc R U
H26C H 0.664497 0.518238 0.608364 0.056 Uiso 1 1 calc R U
C27 C 0.53302(17) 0.63718(12) 0.63722(6) 0.0334(4) Uani 1 1 d . .
H27A H 0.561390 0.628647 0.664744 0.050 Uiso 1 1 calc R U
H27B H 0.589942 0.664586 0.622965 0.050 Uiso 1 1 calc R U
H27C H 0.466072 0.671426 0.636316 0.050 Uiso 1 1 calc R U
C28 C 0.30229(13) 0.35452(10) 0.57825(4) 0.0172(3) Uani 1 1 d . .
C29 C 0.20838(14) 0.37070(11) 0.55255(5) 0.0227(3) Uani 1 1 d . .
H29 H 0.159060 0.413417 0.558694 0.027 Uiso 1 1 calc R U
C30 C 0.18583(15) 0.32554(11) 0.51824(5) 0.0272(4) Uani 1 1 d . .
H30 H 0.121731 0.337480 0.501077 0.033 Uiso 1 1 calc R U
C31 C 0.25714(15) 0.26297(11) 0.50910(5) 0.0255(4) Uani 1 1 d . .
H31 H 0.241316 0.231001 0.485965 0.031 Uiso 1 1 calc R U
C32 C 0.35145(14) 0.24737(10) 0.53385(5) 0.0215(3) Uani 1 1 d . .
H32 H 0.399862 0.204359 0.527336 0.026 Uiso 1 1 calc R U
C33 C 0.37793(13) 0.29310(10) 0.56832(4) 0.0173(3) Uani 1 1 d . .
C34 C 0.48223(13) 0.27442(9) 0.59278(5) 0.0173(3) Uani 1 1 d . .
C35 C 0.57481(14) 0.24104(10) 0.57615(5) 0.0224(3) Uani 1 1 d . .
H35 H 0.572382 0.234481 0.548341 0.027 Uiso 1 1 calc R U
C36 C 0.66972(14) 0.21731(11) 0.59901(6) 0.0285(4) Uani 1 1 d . .
H36 H 0.731519 0.195114 0.587018 0.034 Uiso 1 1 calc R U
C37 C 0.67338(15) 0.22639(11) 0.63968(6) 0.0297(4) Uani 1 1 d . .
H37 H 0.737426 0.209262 0.655698 0.036 Uiso 1 1 calc R U
C38 C 0.58424(14) 0.26022(11) 0.65695(5) 0.0245(4) Uani 1 1 d . .
H38 H 0.587418 0.265596 0.684831 0.029 Uiso 1 1 calc R U
C39 C 0.48899(13) 0.28681(9) 0.63397(5) 0.0178(3) Uani 1 1 d . .
C40 C 0.27585(12) 0.99471(10) 0.62899(4) 0.0152(3) Uani 1 1 d . .
C41 C 0.32857(14) 1.13246(10) 0.63814(5) 0.0229(4) Uani 1 1 d . .
H41A H 0.366707 1.151216 0.663428 0.028 Uiso 1 1 calc R U
H41B H 0.291666 1.179904 0.624422 0.028 Uiso 1 1 calc R U
C42 C 0.41017(14) 1.09077(9) 0.61229(5) 0.0188(3) Uani 1 1 d . .
H42A H 0.403978 1.113546 0.585219 0.023 Uiso 1 1 calc R U
H42B H 0.487905 1.096387 0.623780 0.023 Uiso 1 1 calc R U
C43 C 0.41913(13) 0.94068(9) 0.58973(5) 0.0168(3) Uani 1 1 d . .
C44 C 0.51181(14) 0.89742(10) 0.60616(5) 0.0185(3) Uani 1 1 d . .
C45 C 0.54893(15) 0.83084(11) 0.58489(5) 0.0243(4) Uani 1 1 d . .
H45 H 0.612452 0.800875 0.595099 0.029 Uiso 1 1 calc R U
C46 C 0.49451(16) 0.80794(11) 0.54918(5) 0.0274(4) Uani 1 1 d . .
H46 H 0.517641 0.760378 0.535933 0.033 Uiso 1 1 calc R U
C47 C 0.40658(15) 0.85420(11) 0.53281(5) 0.0259(4) Uani 1 1 d . .
H47 H 0.371283 0.838970 0.507893 0.031 Uiso 1 1 calc R U
C48 C 0.36866(14) 0.92279(10) 0.55215(5) 0.0210(3) Uani 1 1 d . .
C49 C 0.57421(14) 0.92146(11) 0.64501(5) 0.0215(3) Uani 1 1 d . .
H49 H 0.530878 0.965469 0.657360 0.026 Uiso 1 1 calc R U
C50 C 0.68779(16) 0.95683(14) 0.63681(6) 0.0359(5) Uani 1 1 d . .
H50A H 0.728587 0.972507 0.661780 0.054 Uiso 1 1 calc R U
H50B H 0.730328 0.915372 0.623573 0.054 Uiso 1 1 calc R U
H50C H 0.677078 1.005242 0.619838 0.054 Uiso 1 1 calc R U
C51 C 0.58657(15) 0.84883(11) 0.67379(5) 0.0267(4) Uani 1 1 d . .
H51A H 0.627137 0.866628 0.698459 0.040 Uiso 1 1 calc R U
H51B H 0.512685 0.828968 0.679264 0.040 Uiso 1 1 calc R U
H51C H 0.627761 0.804555 0.662025 0.040 Uiso 1 1 calc R U
C52 C 0.27977(14) 0.97714(11) 0.53111(5) 0.0237(4) Uani 1 1 d . .
H52 H 0.260397 1.020975 0.549942 0.028 Uiso 1 1 calc R U
C53 C 0.17350(15) 0.92948(13) 0.51861(5) 0.0314(4) Uani 1 1 d . .
H53A H 0.118724 0.966602 0.505238 0.047 Uiso 1 1 calc R U
H53B H 0.190649 0.885180 0.500594 0.047 Uiso 1 1 calc R U
H53C H 0.143020 0.906110 0.541991 0.047 Uiso 1 1 calc R U
C54 C 0.32548(16) 1.01894(12) 0.49549(5) 0.0315(4) Uani 1 1 d . .
H54A H 0.267625 1.053696 0.482208 0.047 Uiso 1 1 calc R U
H54B H 0.389856 1.052782 0.504396 0.047 Uiso 1 1 calc R U
H54C H 0.348198 0.977099 0.477083 0.047 Uiso 1 1 calc R U
C55 C 0.14348(13) 1.08348(10) 0.66088(5) 0.0174(3) Uani 1 1 d . .
C56 C 0.04409(14) 1.08055(10) 0.63626(5) 0.0202(3) Uani 1 1 d . .
C57 C -0.05479(14) 1.09931(11) 0.65276(5) 0.0249(4) Uani 1 1 d . .
H57 H -0.122904 1.097464 0.636645 0.030 Uiso 1 1 calc R U
C58 C -0.05599(14) 1.12056(12) 0.69209(5) 0.0269(4) Uani 1 1 d . .
H58 H -0.124319 1.133107 0.702799 0.032 Uiso 1 1 calc R U
C59 C 0.04246(14) 1.12344(11) 0.71568(5) 0.0249(4) Uani 1 1 d . .
H59 H 0.041187 1.138351 0.742640 0.030 Uiso 1 1 calc R U
C60 C 0.14392(14) 1.10491(10) 0.70080(5) 0.0198(3) Uani 1 1 d . .
C61 C 0.24877(15) 1.10841(11) 0.72866(5) 0.0259(4) Uani 1 1 d . .
H61 H 0.309398 1.079821 0.715664 0.031 Uiso 1 1 calc R U
C62 C 0.28562(16) 1.19715(13) 0.73682(6) 0.0373(5) Uani 1 1 d . .
H62A H 0.353308 1.197502 0.754843 0.056 Uiso 1 1 calc R U
H62B H 0.300674 1.223778 0.711978 0.056 Uiso 1 1 calc R U
H62C H 0.226463 1.226950 0.748862 0.056 Uiso 1 1 calc R U
C63 C 0.23211(16) 1.06339(14) 0.76741(5) 0.0364(5) Uani 1 1 d . .
H63A H 0.300719 1.066453 0.784894 0.055 Uiso 1 1 calc R U
H63B H 0.171226 1.089213 0.780277 0.055 Uiso 1 1 calc R U
H63C H 0.213766 1.005785 0.761779 0.055 Uiso 1 1 calc R U
C64 C 0.04008(14) 1.05931(11) 0.59273(5) 0.0225(4) Uani 1 1 d . .
H64 H 0.111241 1.030716 0.588141 0.027 Uiso 1 1 calc R U
C65 C -0.05503(15) 1.00050(12) 0.58037(5) 0.0291(4) Uani 1 1 d . .
H65A H -0.054720 0.988371 0.552165 0.044 Uiso 1 1 calc R U
H65B H -0.045341 0.949487 0.595511 0.044 Uiso 1 1 calc R U
H65C H -0.126056 1.025918 0.585517 0.044 Uiso 1 1 calc R U
C66 C 0.03426(18) 1.13724(13) 0.56746(6) 0.0365(5) Uani 1 1 d . .
H66A H 0.031737 1.122201 0.539503 0.055 Uiso 1 1 calc R U
H66B H -0.032832 1.168284 0.572352 0.055 Uiso 1 1 calc R U
H66C H 0.100154 1.171088 0.574352 0.055 Uiso 1 1 calc R U
C67 C 0.19727(13) 0.86575(10) 0.67378(5) 0.0170(3) Uani 1 1 d . .
C68 C 0.28516(14) 0.88748(10) 0.70117(5) 0.0214(3) Uani 1 1 d . .
H68 H 0.341828 0.922873 0.693253 0.026 Uiso 1 1 calc R U
C69 C 0.29151(14) 0.85855(11) 0.73962(5) 0.0237(4) Uani 1 1 d . .
H69 H 0.352244 0.873500 0.757752 0.028 Uiso 1 1 calc R U
C70 C 0.20840(14) 0.80766(10) 0.75128(5) 0.0228(3) Uani 1 1 d . .
H70 H 0.211309 0.788023 0.777641 0.027 Uiso 1 1 calc R U
C71 C 0.12134(13) 0.78550(10) 0.72457(5) 0.0202(3) Uani 1 1 d . .
H71 H 0.065405 0.750108 0.733041 0.024 Uiso 1 1 calc R U
C72 C 0.11213(13) 0.81328(10) 0.68524(5) 0.0170(3) Uani 1 1 d . .
C73 C 0.01818(13) 0.78385(9) 0.65787(5) 0.0174(3) Uani 1 1 d . .
C74 C -0.07720(13) 0.74833(10) 0.67180(5) 0.0218(3) Uani 1 1 d . .
H74 H -0.085096 0.748756 0.699365 0.026 Uiso 1 1 calc R U
C75 C -0.16018(14) 0.71269(11) 0.64692(5) 0.0261(4) Uani 1 1 d . .
H75 H -0.223063 0.688490 0.657415 0.031 Uiso 1 1 calc R U
C76 C -0.15084(14) 0.71259(11) 0.60657(5) 0.0258(4) Uani 1 1 d . .
H76 H -0.207038 0.687883 0.589272 0.031 Uiso 1 1 calc R U
C77 C -0.05939(14) 0.74861(10) 0.59159(5) 0.0223(3) Uani 1 1 d . .
H77 H -0.053799 0.748856 0.563891 0.027 Uiso 1 1 calc R U
C78 C 0.02537(13) 0.78482(9) 0.61655(5) 0.0174(3) Uani 1 1 d . .
N005 N 0.24789(10) 1.06660(8) 0.64455(4) 0.0161(3) Uani 1 1 d . .
N006 N 0.37293(10) 1.00473(8) 0.61263(4) 0.0158(3) Uani 1 1 d . .
N007 N 0.26517(11) 0.56415(8) 0.59170(4) 0.0181(3) Uani 1 1 d . .
N008 N 0.19436(11) 0.53081(8) 0.64623(4) 0.0189(3) Uani 1 1 d . .
O1 O 0.40641(9) 0.32135(7) 0.65153(3) 0.0192(2) Uani 1 1 d . .
O2 O 0.11234(9) 0.81597(7) 0.60046(3) 0.0198(2) Uani 1 1 d . .
Ni1 Ni 0.32486(2) 0.40215(2) 0.62763(2) 0.01504(6) Uani 1 1 d . .
Ni2 Ni 0.19570(2) 0.89791(2) 0.62163(2) 0.01513(6) Uani 1 1 d . .

loop_
_atom_site_aniso_label
_atom_site_aniso_U_11
_atom_site_aniso_U_22
_atom_site_aniso_U_33
_atom_site_aniso_U_23
_atom_site_aniso_U_13
_atom_site_aniso_U_12
C1 0.0128(7) 0.0179(8) 0.0175(7) 0.0001(6) 0.0004(6) 0.0000(6)
C2 0.0282(9) 0.0192(8) 0.0264(9) 0.0067(7) 0.0057(7) 0.0091(7)
C3 0.0274(9) 0.0163(8) 0.0267(9) 0.0029(7) 0.0055(7) 0.0067(7)
C4 0.0204(8) 0.0182(8) 0.0189(8) 0.0031(6) 0.0063(6) 0.0072(6)
C5 0.0228(8) 0.0217(8) 0.0224(8) 0.0017(7) 0.0029(7) 0.0057(7)
C6 0.0323(10) 0.0363(11) 0.0193(9) 0.0060(8) -0.0012(7) 0.0033(8)
C7 0.0344(10) 0.0440(12) 0.0234(9) 0.0131(8) 0.0066(8) 0.0013(9)
C8 0.0244(9) 0.0372(11) 0.0298(10) 0.0095(8) 0.0062(7) -0.0037(8)
C9 0.0220(8) 0.0243(9) 0.0225(9) 0.0017(7) 0.0048(7) 0.0054(7)
C10 0.0240(9) 0.0336(10) 0.0227(9) -0.0001(7) 0.0036(7) -0.0026(8)
C11 0.0429(12) 0.0373(12) 0.0420(12) -0.0074(9) 0.0042(9) -0.0078(9)
C12 0.0273(10) 0.0712(16) 0.0310(11) -0.0029(10) -0.0024(8) 0.0088(10)
C13 0.0263(9) 0.0248(9) 0.0259(9) 0.0005(7) 0.0008(7) 0.0004(7)
C14 0.0404(12) 0.0360(12) 0.0578(14) -0.0173(10) 0.0061(10) -0.0017(9)
C15 0.0232(9) 0.0345(11) 0.0356(10) -0.0028(8) 0.0024(8) 0.0013(8)
C16 0.0255(8) 0.0134(8) 0.0200(8) 0.0007(6) 0.0065(6) -0.0004(6)
C17 0.0255(8) 0.0130(8) 0.0234(8) -0.0013(6) 0.0054(7) -0.0017(6)
C18 0.0267(9) 0.0182(8) 0.0339(10) -0.0021(7) 0.0105(7) -0.0023(7)
C19 0.0393(10) 0.0180(9) 0.0300(10) -0.0016(7) 0.0189(8) -0.0050(7)
C20 0.0457(11) 0.0171(9) 0.0191(9) 0.0006(6) 0.0087(8) -0.0010(7)
C21 0.0322(9) 0.0167(8) 0.0199(8) 0.0012(6) 0.0038(7) -0.0013(7)
C22 0.0332(10) 0.0334(11) 0.0211(9) 0.0076(7) -0.0017(7) -0.0026(8)
C23 0.0374(11) 0.0412(12) 0.0382(11) 0.0146(9) -0.0004(9) 0.0054(9)
C24 0.0544(13) 0.0503(14) 0.0268(10) 0.0018(9) -0.0087(9) -0.0118(11)
C25 0.0187(8) 0.0215(9) 0.0273(9) 0.0005(7) 0.0021(7) -0.0026(7)
C26 0.0345(10) 0.0374(11) 0.0397(11) 0.0092(9) 0.0038(9) 0.0113(9)
C27 0.0398(11) 0.0268(10) 0.0317(10) -0.0014(8) -0.0083(8) -0.0056(8)
C28 0.0199(8) 0.0156(8) 0.0163(7) 0.0008(6) 0.0018(6) -0.0029(6)
C29 0.0222(8) 0.0221(9) 0.0233(8) -0.0009(7) -0.0002(7) 0.0009(7)
C30 0.0258(9) 0.0298(10) 0.0246(9) 0.0007(7) -0.0063(7) -0.0026(7)
C31 0.0351(9) 0.0234(9) 0.0174(8) -0.0023(7) -0.0008(7) -0.0072(7)
C32 0.0278(9) 0.0185(8) 0.0187(8) 0.0010(6) 0.0044(7) -0.0012(7)
C33 0.0221(8) 0.0151(8) 0.0150(7) 0.0024(6) 0.0043(6) -0.0023(6)
C34 0.0211(8) 0.0117(7) 0.0193(8) 0.0014(6) 0.0028(6) -0.0011(6)
C35 0.0253(8) 0.0193(8) 0.0233(8) -0.0004(7) 0.0064(7) -0.0004(7)
C36 0.0219(8) 0.0265(9) 0.0379(10) -0.0022(8) 0.0069(7) 0.0041(7)
C37 0.0244(9) 0.0267(10) 0.0365(10) -0.0021(8) -0.0058(7) 0.0070(7)
C38 0.0286(9) 0.0207(9) 0.0231(8) -0.0021(7) -0.0046(7) 0.0036(7)
C39 0.0213(8) 0.0105(7) 0.0217(8) 0.0002(6) 0.0014(6) 0.0000(6)
C40 0.0160(7) 0.0188(8) 0.0106(7) 0.0015(6) -0.0001(6) 0.0005(6)
C41 0.0246(8) 0.0182(8) 0.0272(9) -0.0042(7) 0.0095(7) -0.0022(7)
C42 0.0210(8) 0.0146(8) 0.0215(8) -0.0014(6) 0.0060(6) -0.0024(6)
C43 0.0200(8) 0.0151(8) 0.0162(8) -0.0020(6) 0.0066(6) -0.0027(6)
C44 0.0210(8) 0.0184(8) 0.0168(8) 0.0004(6) 0.0064(6) -0.0022(6)
C45 0.0292(9) 0.0216(9) 0.0230(9) 0.0022(7) 0.0081(7) 0.0067(7)
C46 0.0401(10) 0.0199(9) 0.0238(9) -0.0048(7) 0.0125(8) 0.0014(8)
C47 0.0352(9) 0.0262(9) 0.0167(8) -0.0061(7) 0.0044(7) -0.0029(8)
C48 0.0230(8) 0.0218(8) 0.0189(8) -0.0024(7) 0.0047(6) -0.0023(7)
C49 0.0230(8) 0.0234(9) 0.0180(8) 0.0000(7) 0.0022(6) 0.0012(7)
C50 0.0289(10) 0.0503(13) 0.0281(10) 0.0027(9) -0.0007(8) -0.0139(9)
C51 0.0327(9) 0.0258(9) 0.0212(8) 0.0015(7) -0.0001(7) 0.0036(8)
C52 0.0266(9) 0.0272(9) 0.0172(8) -0.0030(7) 0.0011(7) 0.0001(7)
C53 0.0297(10) 0.0414(11) 0.0224(9) 0.0048(8) -0.0017(7) -0.0060(8)
C54 0.0361(10) 0.0299(10) 0.0284(10) 0.0046(8) 0.0026(8) -0.0017(8)
C55 0.0172(8) 0.0150(8) 0.0207(8) 0.0018(6) 0.0052(6) 0.0015(6)
C56 0.0212(8) 0.0191(8) 0.0204(8) 0.0017(6) 0.0023(6) 0.0014(6)
C57 0.0195(8) 0.0273(9) 0.0277(9) 0.0010(7) 0.0008(7) 0.0033(7)
C58 0.0212(8) 0.0311(10) 0.0297(9) 0.0019(8) 0.0093(7) 0.0075(7)
C59 0.0270(9) 0.0274(9) 0.0212(8) -0.0004(7) 0.0071(7) 0.0077(7)
C60 0.0208(8) 0.0182(8) 0.0209(8) 0.0000(6) 0.0035(6) 0.0041(6)
C61 0.0233(9) 0.0352(10) 0.0193(8) -0.0076(7) 0.0014(7) 0.0082(7)
C62 0.0301(10) 0.0483(13) 0.0340(11) -0.0182(9) 0.0057(8) -0.0038(9)
C63 0.0348(10) 0.0549(13) 0.0192(9) -0.0020(9) 0.0016(8) 0.0188(10)
C64 0.0195(8) 0.0274(9) 0.0204(8) 0.0002(7) -0.0001(6) 0.0013(7)
C65 0.0294(9) 0.0300(10) 0.0270(9) 0.0002(7) -0.0027(7) -0.0012(8)
C66 0.0514(12) 0.0345(11) 0.0232(9) 0.0052(8) 0.0008(8) -0.0110(9)
C67 0.0188(7) 0.0149(8) 0.0177(8) 0.0011(6) 0.0029(6) 0.0029(6)
C68 0.0208(8) 0.0212(8) 0.0221(8) 0.0026(7) 0.0010(7) -0.0023(7)
C69 0.0260(9) 0.0224(9) 0.0217(8) 0.0005(7) -0.0038(7) -0.0007(7)
C70 0.0287(9) 0.0224(9) 0.0174(8) 0.0034(6) 0.0021(7) 0.0030(7)
C71 0.0208(8) 0.0194(8) 0.0210(8) 0.0028(6) 0.0058(6) 0.0003(6)
C72 0.0185(7) 0.0147(8) 0.0184(8) -0.0006(6) 0.0043(6) 0.0032(6)
C73 0.0175(7) 0.0136(8) 0.0210(8) 0.0007(6) 0.0018(6) 0.0019(6)
C74 0.0203(8) 0.0211(8) 0.0247(8) 0.0019(7) 0.0053(7) 0.0012(7)
C75 0.0172(8) 0.0259(9) 0.0353(10) 0.0042(8) 0.0034(7) -0.0031(7)
C76 0.0204(8) 0.0225(9) 0.0333(10) -0.0001(7) -0.0058(7) -0.0019(7)
C77 0.0245(8) 0.0197(8) 0.0219(8) 0.0005(7) -0.0028(7) 0.0005(7)
C78 0.0187(7) 0.0109(7) 0.0227(8) 0.0010(6) 0.0016(6) 0.0014(6)
N005 0.0164(6) 0.0149(7) 0.0173(7) -0.0020(5) 0.0027(5) 0.0003(5)
N006 0.0174(6) 0.0133(6) 0.0172(6) -0.0020(5) 0.0050(5) -0.0016(5)
N007 0.0194(7) 0.0154(7) 0.0198(7) 0.0022(5) 0.0044(5) 0.0028(5)
N008 0.0217(7) 0.0161(7) 0.0197(7) 0.0030(5) 0.0057(5) 0.0059(5)
O1 0.0256(6) 0.0164(6) 0.0156(5) 0.0000(4) 0.0016(4) 0.0054(5)
O2 0.0238(6) 0.0181(6) 0.0177(6) -0.0022(4) 0.0036(4) -0.0049(5)
Ni1 0.01801(11) 0.01290(11) 0.01437(11) 0.00054(7) 0.00234(8) 0.00232(7)
Ni2 0.01777(11) 0.01380(11) 0.01412(11) -0.00045(7) 0.00304(8) -0.00237(7)

loop_
_atom_type_symbol
_atom_type_description
_atom_type_scat_dispersion_real
_atom_type_scat_dispersion_imag
_atom_type_scat_source
C C 0.0033 0.0016 'International Tables Vol C Tables 4.2.6.8 and 6.1.1.4'
H H 0.0000 0.0000 'International Tables Vol C Tables 4.2.6.8 and 6.1.1.4'
N N 0.0061 0.0033 'International Tables Vol C Tables 4.2.6.8 and 6.1.1.4'
O O 0.0106 0.0060 'International Tables Vol C Tables 4.2.6.8 and 6.1.1.4'
Ni Ni 0.3393 1.1124 'International Tables Vol C Tables 4.2.6.8 and 6.1.1.4'

loop_
_geom_angle_atom_site_label_1
_geom_angle_atom_site_label_2
_geom_angle_atom_site_label_3
_geom_angle
N008 C1 N007 108.01(13)
N008 C1 Ni1 116.16(12)
N007 C1 Ni1 135.02(12)
N008 C2 C3 102.29(13)
N008 C2 H2A 111.3
C3 C2 H2A 111.3
N008 C2 H2B 111.3
C3 C2 H2B 111.3
H2A C2 H2B 109.2
N007 C3 C2 102.95(13)
N007 C3 H3A 111.2
C2 C3 H3A 111.2
N007 C3 H3B 111.2
C2 C3 H3B 111.2
H3A C3 H3B 109.1
C9 C4 C5 122.30(15)
C9 C4 N008 119.36(14)
C5 C4 N008 118.17(15)
C6 C5 C4 117.41(16)
C6 C5 C13 119.64(16)
C4 C5 C13 122.93(15)
C7 C6 C5 121.63(17)
C7 C6 H6 119.2
C5 C6 H6 119.2
C8 C7 C6 119.85(17)
C8 C7 H7 120.1
C6 C7 H7 120.1
C7 C8 C9 121.10(18)
C7 C8 H8 119.4
C9 C8 H8 119.4
C8 C9 C4 117.62(16)
C8 C9 C10 119.72(16)
C4 C9 C10 122.66(15)
C9 C10 C11 110.83(16)
C9 C10 C12 111.45(15)
C11 C10 C12 110.99(17)
C9 C10 H10 107.8
C11 C10 H10 107.8
C12 C10 H10 107.8
C10 C11 H11A 109.5
C10 C11 H11B 109.5
H11A C11 H11B 109.5
C10 C11 H11C 109.5
H11A C11 H11C 109.5
H11B C11 H11C 109.5
C10 C12 H12A 109.5
C10 C12 H12B 109.5
H12A C12 H12B 109.5
C10 C12 H12C 109.5
H12A C12 H12C 109.5
H12B C12 H12C 109.5
C5 C13 C14 112.92(16)
C5 C13 C15 110.13(15)
C14 C13 C15 110.05(16)
C5 C13 H13 107.9
C14 C13 H13 107.9
C15 C13 H13 107.9
C13 C14 H14A 109.5
C13 C14 H14B 109.5
H14A C14 H14B 109.5
C13 C14 H14C 109.5
H14A C14 H14C 109.5
H14B C14 H14C 109.5
C13 C15 H15A 109.5
C13 C15 H15B 109.5
H15A C15 H15B 109.5
C13 C15 H15C 109.5
H15A C15 H15C 109.5
H15B C15 H15C 109.5
C21 C16 C17 121.22(15)
C21 C16 N007 118.48(15)
C17 C16 N007 119.93(15)
C18 C17 C16 117.92(16)
C18 C17 C25 118.95(15)
C16 C17 C25 123.03(14)
C19 C18 C17 121.63(17)
C19 C18 H18 119.2
C17 C18 H18 119.2
C20 C19 C18 119.63(16)
C20 C19 H19 120.2
C18 C19 H19 120.2
C19 C20 C21 121.65(17)
C19 C20 H20 119.2
C21 C20 H20 119.2
C20 C21 C16 117.94(17)
C20 C21 C22 118.95(16)
C16 C21 C22 123.10(15)
C21 C22 C24 111.97(17)
C21 C22 C23 110.27(16)
C24 C22 C23 110.48(16)
C21 C22 H22 108.0
C24 C22 H22 108.0
C23 C22 H22 108.0
C22 C23 H23A 109.5
C22 C23 H23B 109.5
H23A C23 H23B 109.5
C22 C23 H23C 109.5
H23A C23 H23C 109.5
H23B C23 H23C 109.5
C22 C24 H24A 109.5
C22 C24 H24B 109.5
H24A C24 H24B 109.5
C22 C24 H24C 109.5
H24A C24 H24C 109.5
H24B C24 H24C 109.5
C17 C25 C26 112.98(15)
C17 C25 C27 110.35(14)
C26 C25 C27 110.87(15)
C17 C25 H25 107.5
C26 C25 H25 107.5
C27 C25 H25 107.5
C25 C26 H26A 109.5
C25 C26 H26B 109.5
H26A C26 H26B 109.5
C25 C26 H26C 109.5
H26A C26 H26C 109.5
H26B C26 H26C 109.5
C25 C27 H27A 109.5
C25 C27 H27B 109.5
H27A C27 H27B 109.5
C25 C27 H27C 109.5
H27A C27 H27C 109.5
H27B C27 H27C 109.5
C29 C28 C33 119.33(15)
C29 C28 Ni1 122.68(12)
C33 C28 Ni1 117.65(11)
C30 C29 C28 121.25(16)
C30 C29 H29 119.4
C28 C29 H29 119.4
C31 C30 C29 119.77(16)
C31 C30 H30 120.1
C29 C30 H30 120.1
C32 C31 C30 119.58(16)
C32 C31 H31 120.2
C30 C31 H31 120.2
C31 C32 C33 122.05(16)
C31 C32 H32 119.0
C33 C32 H32 119.0
C32 C33 C28 117.93(15)
C32 C33 C34 118.98(14)
C28 C33 C34 123.08(14)
C35 C34 C39 118.21(15)
C35 C34 C33 121.37(14)
C39 C34 C33 120.37(14)
C36 C35 C34 122.04(16)
C36 C35 H35 119.0
C34 C35 H35 119.0
C35 C36 C37 119.16(16)
C35 C36 H36 120.4
C37 C36 H36 120.4
C38 C37 C36 120.25(16)
C38 C37 H37 119.9
C36 C37 H37 119.9
C37 C38 C39 121.08(16)
C37 C38 H38 119.5
C39 C38 H38 119.5
O1 C39 C38 119.34(15)
O1 C39 C34 121.51(14)
C38 C39 C34 119.13(15)
N005 C40 N006 108.21(13)
N005 C40 Ni2 130.64(12)
N006 C40 Ni2 120.53(11)
N005 C41 C42 102.96(13)
N005 C41 H41A 111.2
C42 C41 H41A 111.2
N005 C41 H41B 111.2
C42 C41 H41B 111.2
H41A C41 H41B 109.1
N006 C42 C41 101.97(12)
N006 C42 H42A 111.4
C41 C42 H42A 111.4
N006 C42 H42B 111.4
C41 C42 H42B 111.4
H42A C42 H42B 109.2
C44 C43 C48 122.22(15)
C44 C43 N006 118.72(14)
C48 C43 N006 119.04(14)
C45 C44 C43 117.62(15)
C45 C44 C49 119.61(15)
C43 C44 C49 122.75(14)
C46 C45 C44 120.97(16)
C46 C45 H45 119.5
C44 C45 H45 119.5
C47 C46 C45 120.01(16)
C47 C46 H46 120.0
C45 C46 H46 120.0
C46 C47 C48 121.25(16)
C46 C47 H47 119.4
C48 C47 H47 119.4
C47 C48 C43 117.57(16)
C47 C48 C52 119.37(15)
C43 C48 C52 122.98(15)
C44 C49 C50 109.01(14)
C44 C49 C51 111.80(14)
C50 C49 C51 111.37(15)
C44 C49 H49 108.2
C50 C49 H49 108.2
C51 C49 H49 108.2
C49 C50 H50A 109.5
C49 C50 H50B 109.5
H50A C50 H50B 109.5
C49 C50 H50C 109.5
H50A C50 H50C 109.5
H50B C50 H50C 109.5
C49 C51 H51A 109.5
C49 C51 H51B 109.5
H51A C51 H51B 109.5
C49 C51 H51C 109.5
H51A C51 H51C 109.5
H51B C51 H51C 109.5
C48 C52 C53 112.14(15)
C48 C52 C54 110.21(14)
C53 C52 C54 110.72(14)
C48 C52 H52 107.9
C53 C52 H52 107.9
C54 C52 H52 107.9
C52 C53 H53A 109.5
C52 C53 H53B 109.5
H53A C53 H53B 109.5
C52 C53 H53C 109.5
H53A C53 H53C 109.5
H53B C53 H53C 109.5
C52 C54 H54A 109.5
C52 C54 H54B 109.5
H54A C54 H54B 109.5
C52 C54 H54C 109.5
H54A C54 H54C 109.5
H54B C54 H54C 109.5
C60 C55 C56 121.42(15)
C60 C55 N005 119.07(14)
C56 C55 N005 119.48(14)
C57 C56 C55 117.95(15)
C57 C56 C64 118.89(15)
C55 C56 C64 123.15(14)
C58 C57 C56 121.44(16)
C58 C57 H57 119.3
C56 C57 H57 119.3
C59 C58 C57 119.67(16)
C59 C58 H58 120.2
C57 C58 H58 120.2
C58 C59 C60 121.39(16)
C58 C59 H59 119.3
C60 C59 H59 119.3
C59 C60 C55 118.13(15)
C59 C60 C61 118.42(15)
C55 C60 C61 123.45(15)
C60 C61 C62 111.30(15)
C60 C61 C63 110.92(15)
C62 C61 C63 110.61(16)
C60 C61 H61 108.0
C62 C61 H61 108.0
C63 C61 H61 108.0
C61 C62 H62A 109.5
C61 C62 H62B 109.5
H62A C62 H62B 109.5
C61 C62 H62C 109.5
H62A C62 H62C 109.5
H62B C62 H62C 109.5
C61 C63 H63A 109.5
C61 C63 H63B 109.5
H63A C63 H63B 109.5
C61 C63 H63C 109.5
H63A C63 H63C 109.5
H63B C63 H63C 109.5
C56 C64 C65 112.03(14)
C56 C64 C66 110.77(15)
C65 C64 C66 111.53(14)
C56 C64 H64 107.4
C65 C64 H64 107.4
C66 C64 H64 107.4
C64 C65 H65A 109.5
C64 C65 H65B 109.5
H65A C65 H65B 109.5
C64 C65 H65C 109.5
H65A C65 H65C 109.5
H65B C65 H65C 109.5
C64 C66 H66A 109.5
C64 C66 H66B 109.5
H66A C66 H66B 109.5
C64 C66 H66C 109.5
H66A C66 H66C 109.5
H66B C66 H66C 109.5
C68 C67 C72 119.81(15)
C68 C67 Ni2 121.02(12)
C72 C67 Ni2 119.00(12)
C69 C68 C67 121.52(16)
C69 C68 H68 119.2
C67 C68 H68 119.2
C70 C69 C68 119.26(15)
C70 C69 H69 120.4
C68 C69 H69 120.4
C71 C70 C69 119.89(15)
C71 C70 H70 120.1
C69 C70 H70 120.1
C70 C71 C72 122.56(15)
C70 C71 H71 118.7
C72 C71 H71 118.7
C71 C72 C67 116.95(14)
C71 C72 C73 119.22(14)
C67 C72 C73 123.77(14)
C74 C73 C78 117.26(15)
C74 C73 C72 121.70(14)
C78 C73 C72 120.86(14)
C75 C74 C73 122.53(16)
C75 C74 H74 118.7
C73 C74 H74 118.7
C74 C75 C76 119.52(16)
C74 C75 H75 120.2
C76 C75 H75 120.2
C77 C76 C75 119.74(16)
C77 C76 H76 120.1
C75 C76 H76 120.1
C76 C77 C78 121.25(16)
C76 C77 H77 119.4
C78 C77 H77 119.4
O2 C78 C77 118.27(14)
O2 C78 C73 122.00(14)
C77 C78 C73 119.67(15)
C40 N005 C55 125.04(13)
C40 N005 C41 112.78(13)
C55 N005 C41 121.61(13)
C40 N006 C43 121.52(13)
C40 N006 C42 113.25(13)
C43 N006 C42 123.63(12)
C1 N007 C16 126.42(13)
C1 N007 C3 111.85(13)
C16 N007 C3 117.98(13)
C1 N008 C4 125.41(13)
C1 N008 C2 113.84(13)
C4 N008 C2 120.74(13)
C39 O1 Ni1 120.66(10)
C78 O2 Ni2 123.97(10)
O1 Ni1 C28 97.90(6)
O1 Ni1 C1 161.16(6)
C28 Ni1 C1 100.63(7)
O2 Ni2 C67 97.82(6)
O2 Ni2 C40 163.51(6)
C67 Ni2 C40 98.46(7)

loop_
_geom_bond_atom_site_label_1
_geom_bond_atom_site_label_2
_geom_bond_distance
C1 N008 1.336(2)
C1 N007 1.350(2)
C1 Ni1 1.8606(16)
C2 N008 1.468(2)
C2 C3 1.514(2)
C2 H2A 0.9900
C2 H2B 0.9900
C3 N007 1.487(2)
C3 H3A 0.9900
C3 H3B 0.9900
C4 C9 1.401(2)
C4 C5 1.403(2)
C4 N008 1.434(2)
C5 C6 1.387(2)
C5 C13 1.519(2)
C6 C7 1.383(3)
C6 H6 0.9500
C7 C8 1.382(3)
C7 H7 0.9500
C8 C9 1.395(2)
C8 H8 0.9500
C9 C10 1.514(2)
C10 C11 1.525(3)
C10 C12 1.531(3)
C10 H10 1.0000
C11 H11A 0.9800
C11 H11B 0.9800
C11 H11C 0.9800
C12 H12A 0.9800
C12 H12B 0.9800
C12 H12C 0.9800
C13 C14 1.525(3)
C13 C15 1.529(2)
C13 H13 1.0000
C14 H14A 0.9800
C14 H14B 0.9800
C14 H14C 0.9800
C15 H15A 0.9800
C15 H15B 0.9800
C15 H15C 0.9800
C16 C21 1.404(2)
C16 C17 1.408(2)
C16 N007 1.436(2)
C17 C18 1.393(2)
C17 C25 1.521(2)
C18 C19 1.378(3)
C18 H18 0.9500
C19 C20 1.375(3)
C19 H19 0.9500
C20 C21 1.395(3)
C20 H20 0.9500
C21 C22 1.520(3)
C22 C24 1.532(3)
C22 C23 1.541(3)
C22 H22 1.0000
C23 H23A 0.9800
C23 H23B 0.9800
C23 H23C 0.9800
C24 H24A 0.9800
C24 H24B 0.9800
C24 H24C 0.9800
C25 C26 1.525(2)
C25 C27 1.526(2)
C25 H25 1.0000
C26 H26A 0.9800
C26 H26B 0.9800
C26 H26C 0.9800
C27 H27A 0.9800
C27 H27B 0.9800
C27 H27C 0.9800
C28 C29 1.398(2)
C28 C33 1.414(2)
C28 Ni1 1.8504(16)
C29 C30 1.388(2)
C29 H29 0.9500
C30 C31 1.386(3)
C30 H30 0.9500
C31 C32 1.382(2)
C31 H31 0.9500
C32 C33 1.404(2)
C32 H32 0.9500
C33 C34 1.482(2)
C34 C35 1.402(2)
C34 C39 1.411(2)
C35 C36 1.385(3)
C35 H35 0.9500
C36 C37 1.388(3)
C36 H36 0.9500
C37 C38 1.381(3)
C37 H37 0.9500
C38 C39 1.404(2)
C38 H38 0.9500
C39 O1 1.3276(19)
C40 N005 1.340(2)
C40 N006 1.347(2)
C40 Ni2 1.8566(16)
C41 N005 1.477(2)
C41 C42 1.531(2)
C41 H41A 0.9900
C41 H41B 0.9900
C42 N006 1.473(2)
C42 H42A 0.9900
C42 H42B 0.9900
C43 C44 1.399(2)
C43 C48 1.401(2)
C43 N006 1.442(2)
C44 C45 1.398(2)
C44 C49 1.518(2)
C45 C46 1.384(3)
C45 H45 0.9500
C46 C47 1.381(3)
C46 H46 0.9500
C47 C48 1.393(2)
C47 H47 0.9500
C48 C52 1.523(2)
C49 C50 1.533(2)
C49 C51 1.536(2)
C49 H49 1.0000
C50 H50A 0.9800
C50 H50B 0.9800
C50 H50C 0.9800
C51 H51A 0.9800
C51 H51B 0.9800
C51 H51C 0.9800
C52 C53 1.529(2)
C52 C54 1.531(2)
C52 H52 1.0000
C53 H53A 0.9800
C53 H53B 0.9800
C53 H53C 0.9800
C54 H54A 0.9800
C54 H54B 0.9800
C54 H54C 0.9800
C55 C60 1.401(2)
C55 C56 1.406(2)
C55 N005 1.444(2)
C56 C57 1.393(2)
C56 C64 1.517(2)
C57 C58 1.383(3)
C57 H57 0.9500
C58 C59 1.378(3)
C58 H58 0.9500
C59 C60 1.395(2)
C59 H59 0.9500
C60 C61 1.518(2)
C61 C62 1.532(3)
C61 C63 1.536(3)
C61 H61 1.0000
C62 H62A 0.9800
C62 H62B 0.9800
C62 H62C 0.9800
C63 H63A 0.9800
C63 H63B 0.9800
C63 H63C 0.9800
C64 C65 1.527(2)
C64 C66 1.532(3)
C64 H64 1.0000
C65 H65A 0.9800
C65 H65B 0.9800
C65 H65C 0.9800
C66 H66A 0.9800
C66 H66B 0.9800
C66 H66C 0.9800
C67 C68 1.399(2)
C67 C72 1.415(2)
C67 Ni2 1.8483(16)
C68 C69 1.386(2)
C68 H68 0.9500
C69 C70 1.384(2)
C69 H69 0.9500
C70 C71 1.379(2)
C70 H70 0.9500
C71 C72 1.408(2)
C71 H71 0.9500
C72 C73 1.486(2)
C73 C74 1.404(2)
C73 C78 1.416(2)
C74 C75 1.385(2)
C74 H74 0.9500
C75 C76 1.386(3)
C75 H75 0.9500
C76 C77 1.383(2)
C76 H76 0.9500
C77 C78 1.404(2)
C77 H77 0.9500
C78 O2 1.3233(19)
O1 Ni1 1.7978(11)
O2 Ni2 1.7875(11)
